data_7706804
loop_
_publ_author_name
'J\'onsson, Helgi Freyr'
'Orthaber, Andreas'
'Fiksdahl, Anne'

_publ_section_title
;
 Studies on gold(I) and gold(III) alcohol functionalised NHC complexes.
;
_journal_issue 15
_journal_name_full 'Dalton transactions (Cambridge, England : 2003)'
_journal_page_first 5128
_journal_page_last 5138
_journal_paper_doi 10.1039/d1dt00387a
_journal_volume 50
_journal_year 2021
_chemical_absolute_configuration ad
_chemical_formula_moiety 'C21 H24 Au Cl N2 O'
_chemical_formula_sum 'C21 H24 Au Cl N2 O'
_chemical_formula_weight 552.84
_space_group_crystal_system monoclinic
_space_group_IT_number 5
_space_group_name_Hall 'C 2y'
_space_group_name_H-M_alt 'C 1 2 1'
_atom_sites_solution_hydrogens geom
_audit_creation_date 2019-11-20
_audit_creation_method
;
Olex2 1.2
(compiled 2018.05.29 svn.r3508 for OlexSys, GUI svn.r5506)
;
_audit_update_record
;
2021-01-18 deposited with the CCDC.	2021-03-08 downloaded from the CCDC.
;
_cell_angle_alpha 90
_cell_angle_beta 94.890(9)
_cell_angle_gamma 90
_cell_formula_units_Z 4
_cell_length_a 20.526(12)
_cell_length_b 8.886(5)
_cell_length_c 11.161(7)
_cell_measurement_reflns_used 5254
_cell_measurement_temperature 150(2)
_cell_measurement_theta_max 25.83
_cell_measurement_theta_min 2.59
_cell_volume 2028(2)
_computing_molecular_graphics 'Olex2 (Dolomanov et al., 2009)'
_computing_publication_material 'Olex2 (Dolomanov et al., 2009)'
_computing_structure_refinement 'ShelXL (Sheldrick, 2015)'
_computing_structure_solution 'SHELXT 2014/4 (Sheldrick, 2014)'
_diffrn_ambient_temperature 150(2)
_diffrn_detector 'Bruker APEX2 area detector'
_diffrn_detector_area_resol_mean 7.9
_diffrn_detector_type 'CCD area detector'
_diffrn_measured_fraction_theta_full 1.000
_diffrn_measured_fraction_theta_max 0.989
_diffrn_measurement_device 'three-circle diffractometer'
_diffrn_radiation_monochromator 'mirror optics'
_diffrn_radiation_probe x-ray
_diffrn_radiation_type MoK\a
_diffrn_radiation_wavelength 0.71073
_diffrn_reflns_av_R_equivalents 0.1393
_diffrn_reflns_av_unetI/netI 0.1163
_diffrn_reflns_Laue_measured_fraction_full 1.000
_diffrn_reflns_Laue_measured_fraction_max 0.989
_diffrn_reflns_limit_h_max 27
_diffrn_reflns_limit_h_min -27
_diffrn_reflns_limit_k_max 11
_diffrn_reflns_limit_k_min -11
_diffrn_reflns_limit_l_max 14
_diffrn_reflns_limit_l_min -14
_diffrn_reflns_number 22187
_diffrn_reflns_point_group_measured_fraction_full 1.000
_diffrn_reflns_point_group_measured_fraction_max 0.986
_diffrn_reflns_theta_full 25.242
_diffrn_reflns_theta_max 28.362
_diffrn_reflns_theta_min 1.831
_diffrn_source 'microfocus sealed X-ray tube'
_diffrn_source_type 'Incoatec I\ms'
_diffrn_standards_number 0
_exptl_absorpt_coefficient_mu 7.397
_exptl_absorpt_correction_T_max 0.7457
_exptl_absorpt_correction_T_min 0.3088
_exptl_absorpt_correction_type multi-scan
_exptl_absorpt_process_details SADABS
_exptl_crystal_colour 'clear light colourless'
_exptl_crystal_colour_lustre clear
_exptl_crystal_colour_modifier light
_exptl_crystal_colour_primary colourless
_exptl_crystal_density_diffrn 1.810
_exptl_crystal_description needle
_exptl_crystal_F_000 1072
_exptl_crystal_size_max 0.38
_exptl_crystal_size_mid 0.12
_exptl_crystal_size_min 0.08
_refine_diff_density_max 1.548
_refine_diff_density_min -2.485
_refine_diff_density_rms 0.173
_refine_ls_abs_structure_details
;
 Flack x determined using 1465 quotients [(I+)-(I-)]/[(I+)+(I-)]
 (Parsons, Flack and Wagner, Acta Cryst. B69 (2013) 249-259).
;
_refine_ls_abs_structure_Flack 0.066(14)
_refine_ls_extinction_method none
_refine_ls_goodness_of_fit_ref 0.858
_refine_ls_hydrogen_treatment constr
_refine_ls_matrix_type full
_refine_ls_number_parameters 239
_refine_ls_number_reflns 4995
_refine_ls_number_restraints 1
_refine_ls_restrained_S_all 0.858
_refine_ls_R_factor_all 0.0625
_refine_ls_R_factor_gt 0.0436
_refine_ls_shift/su_max 0.001
_refine_ls_shift/su_mean 0.000
_refine_ls_structure_factor_coef Fsqd
_refine_ls_weighting_details 'w=1/[\s^2^(Fo^2^)] where P=(Fo^2^+2Fc^2^)/3'
_refine_ls_weighting_scheme calc
_refine_ls_wR_factor_gt 0.0828
_refine_ls_wR_factor_ref 0.0886
_reflns_Friedel_coverage 0.876
_reflns_Friedel_fraction_full 1.000
_reflns_Friedel_fraction_max 0.982
_reflns_number_gt 3956
_reflns_number_total 4995
_reflns_threshold_expression 'I > 2\s(I)'
_cod_data_source_file d1dt00387a2.cif
_cod_data_source_block ag_ag_534
_cod_depositor_comments 'Adding full bibliography for 7706800--7706805.cif.'
_cod_database_code 7706804
_shelx_shelxl_version_number 2018/3
_shelx_space_group_comment
;
The symmetry employed for this shelxl refinement is uniquely defined
by the following loop, which should always be used as a source of
symmetry information in preference to the above space-group names.
They are only intended as comments.
;
_shelx_estimated_absorpt_t_max 0.589
_shelx_estimated_absorpt_t_min 0.165
_olex2_refinement_description
;
1. Fixed Uiso
 At 1.2 times of:
  All C(H) groups, All C(H,H) groups
 At 1.5 times of:
  All C(H,H,H) groups, All O(H) groups
2.a Ternary CH refined with riding coordinates:
 C14(H14), C18(H18)
2.b Secondary CH2 refined with riding coordinates:
 C11(H11A,H11B), C12(H12A,H12B), C17(H17A,H17B)
2.c Aromatic/amide H refined with riding coordinates:
 C3(H3), C4(H4), C19(H19), C20(H20), C21(H21), C22(H22)
2.d Idealised Me refined as rotating group:
 C1(H1A,H1B,H1C), C6(H6A,H6B,H6C), C9(H9A,H9B,H9C)
2.e Idealised tetrahedral OH refined as rotating group:
 O1(H1)
;
_olex2_submission_special_instructions 'No special instructions were received'

loop_
_space_group_symop_operation_xyz
'x, y, z'
'-x, y, -z'
'x+1/2, y+1/2, z'
'-x+1/2, y+1/2, -z'

loop_
_atom_site_label
_atom_site_type_symbol
_atom_site_fract_x
_atom_site_fract_y
_atom_site_fract_z
_atom_site_U_iso_or_equiv
_atom_site_adp_type
_atom_site_occupancy
_atom_site_site_symmetry_order
_atom_site_calc_flag
_atom_site_refinement_flags_posn
_atom_site_refinement_flags_adp
_atom_site_refinement_flags_occupancy
_atom_site_disorder_assembly
_atom_site_disorder_group
Au1 Au 0.78214(2) 0.51438(10) 0.50164(3) 0.02424(13) Uani 1 1 d . . . . .
Cl1 Cl 0.87651(14) 0.4778(4) 0.4090(3) 0.0333(10) Uani 1 1 d . . . . .
O1 O 0.5486(5) 0.7797(12) 0.3836(10) 0.032(3) Uani 1 1 d . . . . .
H1 H 0.563856 0.809959 0.451632 0.049 Uiso 1 1 calc GR . . . .
N1 N 0.6930(4) 0.5495(11) 0.6960(8) 0.026(3) Uani 1 1 d . . . . .
N2 N 0.6405(5) 0.5795(11) 0.5196(9) 0.029(2) Uani 1 1 d . . . . .
C1 C 0.9019(7) 0.4238(17) 1.0570(12) 0.042(4) Uani 1 1 d . . . . .
H1A H 0.890173 0.456261 1.136221 0.063 Uiso 1 1 calc GR . . . .
H1B H 0.941010 0.478195 1.036592 0.063 Uiso 1 1 calc GR . . . .
H1C H 0.910864 0.315416 1.058548 0.063 Uiso 1 1 calc GR . . . .
C2 C 0.8459(7) 0.4569(18) 0.9636(11) 0.031(3) Uani 1 1 d . . . . .
C3 C 0.8010(7) 0.3475(16) 0.9258(11) 0.034(3) Uani 1 1 d . . . . .
H3 H 0.804535 0.250810 0.962119 0.041 Uiso 1 1 calc R . . . .
C4 C 0.8385(8) 0.6005(18) 0.9129(13) 0.033(4) Uani 1 1 d . . . . .
H4 H 0.868757 0.676949 0.939079 0.040 Uiso 1 1 calc R . . . .
C5 C 0.7887(7) 0.6349(17) 0.8260(12) 0.032(3) Uani 1 1 d . . . . .
C6 C 0.7802(7) 0.7927(16) 0.7782(14) 0.042(4) Uani 1 1 d . . . . .
H6A H 0.810339 0.860245 0.824997 0.064 Uiso 1 1 calc GR . . . .
H6B H 0.735132 0.825666 0.784737 0.064 Uiso 1 1 calc GR . . . .
H6C H 0.789759 0.794797 0.693620 0.064 Uiso 1 1 calc GR . . . .
C7 C 0.7455(5) 0.518(3) 0.7881(8) 0.028(2) Uani 1 1 d . . . . .
C8 C 0.7509(7) 0.3737(17) 0.8365(11) 0.030(3) Uani 1 1 d . . . . .
C9 C 0.7047(8) 0.2472(17) 0.7897(13) 0.046(4) Uani 1 1 d . . . . .
H9A H 0.713407 0.156676 0.838601 0.068 Uiso 1 1 calc GR . . . .
H9B H 0.711834 0.225197 0.705783 0.068 Uiso 1 1 calc GR . . . .
H9C H 0.659271 0.278905 0.794776 0.068 Uiso 1 1 calc GR . . . .
C10 C 0.6998(6) 0.5481(13) 0.5766(10) 0.027(3) Uani 1 1 d . . . . .
C11 C 0.6269(6) 0.5918(16) 0.7229(11) 0.034(3) Uani 1 1 d . . . . .
H11A H 0.625449 0.697181 0.751292 0.041 Uiso 1 1 calc R . . . .
H11B H 0.610521 0.524544 0.784362 0.041 Uiso 1 1 calc R . . . .
C12 C 0.5878(6) 0.5728(16) 0.6027(10) 0.033(3) Uani 1 1 d . . . . .
H12A H 0.564664 0.474959 0.597298 0.039 Uiso 1 1 calc R . . . .
H12B H 0.555768 0.655296 0.587105 0.039 Uiso 1 1 calc R . . . .
C14 C 0.6277(6) 0.5676(13) 0.3881(10) 0.025(3) Uani 1 1 d . . . . .
H14 H 0.670585 0.547735 0.354874 0.030 Uiso 1 1 calc R . . . .
C15 C 0.5819(6) 0.4450(15) 0.3432(11) 0.032(3) Uani 1 1 d . . . . .
C16 C 0.5474(5) 0.490(2) 0.2349(10) 0.031(4) Uani 1 1 d . . . . .
C17 C 0.5676(7) 0.6497(17) 0.2033(12) 0.038(3) Uani 1 1 d . . . . .
H17A H 0.529298 0.710163 0.172480 0.046 Uiso 1 1 calc R . . . .
H17B H 0.599915 0.648329 0.142244 0.046 Uiso 1 1 calc R . . . .
C18 C 0.5983(6) 0.7125(17) 0.3246(12) 0.030(3) Uani 1 1 d . . . . .
H18 H 0.633579 0.786818 0.311368 0.036 Uiso 1 1 calc R . . . .
C19 C 0.5720(9) 0.3030(18) 0.3880(17) 0.041(4) Uani 1 1 d . . . . .
H19 H 0.595358 0.271898 0.460997 0.049 Uiso 1 1 calc R . . . .
C20 C 0.5281(9) 0.205(2) 0.327(2) 0.060(6) Uani 1 1 d . . . . .
H20 H 0.521815 0.106843 0.357485 0.072 Uiso 1 1 calc R . . . .
C21 C 0.4935(8) 0.252(2) 0.2216(17) 0.061(5) Uani 1 1 d . . . . .
H21 H 0.462508 0.185381 0.181346 0.073 Uiso 1 1 calc R . . . .
C22 C 0.5031(7) 0.392(2) 0.1739(14) 0.053(5) Uani 1 1 d . . . . .
H22 H 0.479939 0.421545 0.100376 0.064 Uiso 1 1 calc R . . . .

loop_
_atom_site_aniso_label
_atom_site_aniso_U_11
_atom_site_aniso_U_22
_atom_site_aniso_U_33
_atom_site_aniso_U_23
_atom_site_aniso_U_13
_atom_site_aniso_U_12
Au1 0.02360(18) 0.0251(2) 0.02375(17) 0.0027(4) 0.00032(13) 0.0019(5)
Cl1 0.0296(14) 0.033(3) 0.0389(14) 0.0077(14) 0.0100(12) 0.0081(14)
O1 0.025(6) 0.024(7) 0.048(6) -0.004(5) 0.000(5) 0.008(4)
N1 0.025(4) 0.029(9) 0.023(4) 0.004(4) 0.004(4) 0.003(4)
N2 0.026(5) 0.023(6) 0.037(6) -0.013(4) 0.007(5) 0.011(4)
C1 0.035(7) 0.055(10) 0.033(7) -0.004(7) -0.014(6) -0.008(7)
C2 0.036(7) 0.035(9) 0.024(7) -0.004(6) 0.002(6) -0.001(6)
C3 0.048(9) 0.032(8) 0.022(6) 0.002(6) -0.001(6) -0.002(7)
C4 0.037(8) 0.034(10) 0.029(8) -0.001(7) 0.001(7) -0.011(7)
C5 0.035(8) 0.030(8) 0.030(7) -0.001(6) 0.008(6) -0.007(7)
C6 0.039(8) 0.039(9) 0.050(9) 0.008(7) 0.004(7) -0.016(7)
C7 0.028(5) 0.032(6) 0.023(4) -0.001(11) 0.003(4) 0.009(12)
C8 0.034(8) 0.040(9) 0.018(6) -0.006(6) 0.004(6) -0.007(7)
C9 0.059(9) 0.039(9) 0.036(8) -0.006(7) -0.011(7) -0.010(8)
C10 0.033(6) 0.019(10) 0.028(5) -0.002(5) 0.002(5) -0.006(5)
C11 0.024(6) 0.052(9) 0.027(6) -0.001(6) 0.007(5) 0.001(6)
C12 0.026(6) 0.044(9) 0.029(6) 0.004(5) 0.007(5) 0.003(6)
C14 0.024(6) 0.029(7) 0.022(5) 0.000(5) 0.003(5) 0.002(5)
C15 0.032(7) 0.031(8) 0.034(7) -0.007(6) 0.011(6) -0.004(6)
C16 0.020(5) 0.040(13) 0.034(5) -0.009(7) 0.004(4) -0.003(7)
C17 0.037(8) 0.048(10) 0.029(7) 0.000(7) -0.003(6) 0.001(7)
C18 0.024(7) 0.033(8) 0.034(7) -0.001(6) 0.000(6) -0.003(6)
C19 0.045(11) 0.024(10) 0.055(10) 0.001(8) 0.011(9) 0.001(8)
C20 0.051(11) 0.029(10) 0.104(17) -0.024(10) 0.023(11) -0.014(8)
C21 0.052(10) 0.056(13) 0.077(13) -0.035(11) 0.014(10) -0.015(9)
C22 0.038(9) 0.075(14) 0.047(9) -0.032(9) 0.003(7) -0.005(9)

loop_
_atom_type_symbol
_atom_type_description
_atom_type_scat_dispersion_real
_atom_type_scat_dispersion_imag
_atom_type_scat_source
C C 0.0033 0.0016 'International Tables Vol C Tables 4.2.6.8 and 6.1.1.4'
H H 0.0000 0.0000 'International Tables Vol C Tables 4.2.6.8 and 6.1.1.4'
Au Au -2.0133 8.8022 'International Tables Vol C Tables 4.2.6.8 and 6.1.1.4'
Cl Cl 0.1484 0.1585 'International Tables Vol C Tables 4.2.6.8 and 6.1.1.4'
N N 0.0061 0.0033 'International Tables Vol C Tables 4.2.6.8 and 6.1.1.4'
O O 0.0106 0.0060 'International Tables Vol C Tables 4.2.6.8 and 6.1.1.4'

loop_
_geom_angle_atom_site_label_1
_geom_angle_atom_site_label_2
_geom_angle_atom_site_label_3
_geom_angle
_geom_angle_site_symmetry_1
_geom_angle_site_symmetry_3
_geom_angle_publ_flag
C10 Au1 Cl1 178.3(3) . . ?
C18 O1 H1 109.5 . . ?
C7 N1 C11 123.4(9) . . ?
C10 N1 C7 124.2(9) . . ?
C10 N1 C11 112.3(9) . . ?
C10 N2 C12 111.8(9) . . ?
C10 N2 C14 122.1(10) . . ?
C14 N2 C12 122.8(10) . . ?
H1A C1 H1B 109.5 . . ?
H1A C1 H1C 109.5 . . ?
H1B C1 H1C 109.5 . . ?
C2 C1 H1A 109.5 . . ?
C2 C1 H1B 109.5 . . ?
C2 C1 H1C 109.5 . . ?
C3 C2 C1 121.4(13) . . ?
C3 C2 C4 118.2(13) . . ?
C4 C2 C1 120.4(13) . . ?
C2 C3 H3 118.8 . . ?
C2 C3 C8 122.4(13) . . ?
C8 C3 H3 118.8 . . ?
C2 C4 H4 118.9 . . ?
C5 C4 C2 122.3(14) . . ?
C5 C4 H4 118.9 . . ?
C4 C5 C6 120.7(13) . . ?
C4 C5 C7 117.1(14) . . ?
C7 C5 C6 122.1(13) . . ?
C5 C6 H6A 109.5 . . ?
C5 C6 H6B 109.5 . . ?
C5 C6 H6C 109.5 . . ?
H6A C6 H6B 109.5 . . ?
H6A C6 H6C 109.5 . . ?
H6B C6 H6C 109.5 . . ?
C5 C7 N1 118.7(18) . . ?
C8 C7 N1 118.9(16) . . ?
C8 C7 C5 122.4(11) . . ?
C3 C8 C7 117.6(12) . . ?
C3 C8 C9 121.4(13) . . ?
C7 C8 C9 121.0(12) . . ?
C8 C9 H9A 109.5 . . ?
C8 C9 H9B 109.5 . . ?
C8 C9 H9C 109.5 . . ?
H9A C9 H9B 109.5 . . ?
H9A C9 H9C 109.5 . . ?
H9B C9 H9C 109.5 . . ?
N1 C10 Au1 125.8(8) . . ?
N1 C10 N2 107.3(10) . . ?
N2 C10 Au1 126.9(8) . . ?
N1 C11 H11A 111.2 . . ?
N1 C11 H11B 111.2 . . ?
N1 C11 C12 102.8(9) . . ?
H11A C11 H11B 109.1 . . ?
C12 C11 H11A 111.2 . . ?
C12 C11 H11B 111.2 . . ?
N2 C12 C11 101.0(9) . . ?
N2 C12 H12A 111.6 . . ?
N2 C12 H12B 111.6 . . ?
C11 C12 H12A 111.6 . . ?
C11 C12 H12B 111.6 . . ?
H12A C12 H12B 109.4 . . ?
N2 C14 H14 107.1 . . ?
N2 C14 C15 116.1(10) . . ?
N2 C14 C18 114.9(10) . . ?
C15 C14 H14 107.1 . . ?
C15 C14 C18 103.9(10) . . ?
C18 C14 H14 107.1 . . ?
C16 C15 C14 109.6(12) . . ?
C19 C15 C14 130.7(12) . . ?
C19 C15 C16 119.6(14) . . ?
C15 C16 C17 109.7(12) . . ?
C22 C16 C15 120.0(17) . . ?
C22 C16 C17 130.3(13) . . ?
C16 C17 H17A 111.1 . . ?
C16 C17 H17B 111.1 . . ?
C16 C17 C18 103.4(10) . . ?
H17A C17 H17B 109.1 . . ?
C18 C17 H17A 111.1 . . ?
C18 C17 H17B 111.1 . . ?
O1 C18 C14 114.0(12) . . ?
O1 C18 C17 107.9(11) . . ?
O1 C18 H18 110.8 . . ?
C14 C18 H18 110.8 . . ?
C17 C18 C14 102.2(11) . . ?
C17 C18 H18 110.8 . . ?
C15 C19 H19 119.8 . . ?
C15 C19 C20 120.3(17) . . ?
C20 C19 H19 119.8 . . ?
C19 C20 H20 120.2 . . ?
C21 C20 C19 119.7(18) . . ?
C21 C20 H20 120.2 . . ?
C20 C21 H21 119.4 . . ?
C22 C21 C20 121.2(16) . . ?
C22 C21 H21 119.4 . . ?
C16 C22 H22 120.4 . . ?
C21 C22 C16 119.2(16) . . ?
C21 C22 H22 120.4 . . ?

loop_
_geom_bond_atom_site_label_1
_geom_bond_atom_site_label_2
_geom_bond_distance
_geom_bond_site_symmetry_2
_geom_bond_publ_flag
Au1 Cl1 2.295(3) . ?
Au1 C10 1.972(12) . ?
O1 H1 0.8400 . ?
O1 C18 1.394(17) . ?
N1 C7 1.452(13) . ?
N1 C10 1.352(14) . ?
N1 C11 1.463(15) . ?
N2 C10 1.354(15) . ?
N2 C12 1.486(15) . ?
N2 C14 1.472(14) . ?
C1 H1A 0.9800 . ?
C1 H1B 0.9800 . ?
C1 H1C 0.9800 . ?
C1 C2 1.514(18) . ?
C2 C3 1.380(19) . ?
C2 C4 1.40(2) . ?
C3 H3 0.9500 . ?
C3 C8 1.389(18) . ?
C4 H4 0.9500 . ?
C4 C5 1.38(2) . ?
C5 C6 1.50(2) . ?
C5 C7 1.41(2) . ?
C6 H6A 0.9800 . ?
C6 H6B 0.9800 . ?
C6 H6C 0.9800 . ?
C7 C8 1.39(3) . ?
C8 C9 1.533(19) . ?
C9 H9A 0.9800 . ?
C9 H9B 0.9800 . ?
C9 H9C 0.9800 . ?
C11 H11A 0.9900 . ?
C11 H11B 0.9900 . ?
C11 C12 1.512(15) . ?
C12 H12A 0.9900 . ?
C12 H12B 0.9900 . ?
C14 H14 1.0000 . ?
C14 C15 1.498(16) . ?
C14 C18 1.565(17) . ?
C15 C16 1.407(17) . ?
C15 C19 1.38(2) . ?
C16 C17 1.53(2) . ?
C16 C22 1.39(2) . ?
C17 H17A 0.9900 . ?
C17 H17B 0.9900 . ?
C17 C18 1.548(17) . ?
C18 H18 1.0000 . ?
C19 H19 0.9500 . ?
C19 C20 1.39(2) . ?
C20 H20 0.9500 . ?
C20 C21 1.39(3) . ?
C21 H21 0.9500 . ?
C21 C22 1.38(2) . ?
C22 H22 0.9500 . ?
